data_7244368
loop_
_publ_author_name
'Li, Lei'
'Zhang, Yue'
'Wang, Xiang'
'Xu, Na'
'Li, Xiao-Hui'
'Wang, Xiu-Li'

_publ_section_title
;
 Various amide derivatives induced Keggin-type SiW12O404&#x2212;-based
 cobalt complexes: assembly, structure, electrochemical sensing and dye
 adsorption properties
;
_journal_issue 6
_journal_name_full CrystEngComm
_journal_page_first 1195
_journal_page_last 1202
_journal_paper_doi 10.1039/D1CE01619A
_journal_volume 24
_journal_year 2022
_chemical_formula_moiety 'C42 H36 Co2 N12 O48 Si W12, 1[5H2O]'
_chemical_formula_sum 'C42 H36 Co2 N12 O48 Si W12'
_chemical_formula_weight 3828.98
_space_group_crystal_system triclinic
_space_group_IT_number 2
_space_group_name_Hall '-P 1'
_space_group_name_H-M_alt 'P -1'
_atom_sites_solution_hydrogens mixed
_atom_sites_solution_primary dual
_audit_creation_date 2021-11-17
_audit_creation_method
;
Olex2 1.3-alpha
(compiled 2020.11.12 svn.r5f609507 for OlexSys, GUI svn.r6408)
;
_audit_update_record
;
2021-11-17 deposited with the CCDC.	2022-01-20 downloaded from the CCDC.
;
_cell_angle_alpha 100.9280(10)
_cell_angle_beta 111.9070(10)
_cell_angle_gamma 99.1860(10)
_cell_formula_units_Z 1
_cell_length_a 11.8442(7)
_cell_length_b 12.6156(8)
_cell_length_c 15.1270(10)
_cell_measurement_reflns_used 2877
_cell_measurement_temperature 273.15
_cell_measurement_theta_max 25.127
_cell_measurement_theta_min 1.628
_cell_volume 1992.1(2)
_computing_cell_refinement 'SAINT+ Ver. 2016.5-0 (Bruker-AXS, 2016)'
_computing_data_collection 'APEX3 Ver. 2016.5-0 (Bruker-AXS, 2016)'
_computing_data_reduction 'SAINT+ Ver. 2016.5-0 (Bruker-AXS, 2016)'
_computing_molecular_graphics 'OLEX2 (Dolomanov et al., 2009)'
_computing_publication_material 'OLEX2 (Dolomanov et al., 2009)'
_computing_structure_refinement 'XL (Sheldrick, 2015b)'
_computing_structure_solution 'XT (Sheldrick, 2015a)'
_diffrn_ambient_temperature 273.15
_diffrn_detector 'charge-coupled device (CCD) area detector'
_diffrn_detector_area_resol_mean 7.9
_diffrn_detector_type 'Bruker APEX II'
_diffrn_measured_fraction_theta_full 0.999
_diffrn_measured_fraction_theta_max 0.990
_diffrn_measurement_device 'three-circle diffractometer'
_diffrn_measurement_device_type 'Bruker APEX II Quazar'
_diffrn_measurement_method '0.5\% \w and 0.5\% \f scans'
_diffrn_radiation_collimation 'focusing mirrors'
_diffrn_radiation_detector 'Bruker APEX II'
_diffrn_radiation_monochromator 'mirror optics'
_diffrn_radiation_probe x-ray
_diffrn_radiation_type 'Mo K\a'
_diffrn_radiation_wavelength 0.71073
_diffrn_radiation_xray_symbol K-L~3~
_diffrn_reflns_av_R_equivalents 0.0394
_diffrn_reflns_av_unetI/netI 0.0881
_diffrn_reflns_Laue_measured_fraction_full 0.999
_diffrn_reflns_Laue_measured_fraction_max 0.990
_diffrn_reflns_limit_h_max 15
_diffrn_reflns_limit_h_min -15
_diffrn_reflns_limit_k_max 16
_diffrn_reflns_limit_k_min -14
_diffrn_reflns_limit_l_max 20
_diffrn_reflns_limit_l_min -15
_diffrn_reflns_number 14695
_diffrn_reflns_point_group_measured_fraction_full 0.999
_diffrn_reflns_point_group_measured_fraction_max 0.990
_diffrn_reflns_theta_full 25.242
_diffrn_reflns_theta_max 28.294
_diffrn_reflns_theta_min 1.508
_diffrn_source 'microfocus sealed X-ray tube'
_diffrn_source_current 30.0
_diffrn_source_power 1.2
_diffrn_source_type 'Incoatec I\ms'
_diffrn_source_voltage 40.0
_diffrn_standards_number 0
_exptl_absorpt_coefficient_mu 17.761
_exptl_absorpt_correction_T_max 0.87
_exptl_absorpt_correction_T_min 0.86
_exptl_absorpt_correction_type multi-scan
_exptl_absorpt_process_details
;
SADABS-2016/2 (Krause et al., 2015) was used for absorption correction.
;
_exptl_crystal_colour green
_exptl_crystal_colour_primary green
_exptl_crystal_density_diffrn 3.192
_exptl_crystal_density_method 'not measured'
_exptl_crystal_description block
_exptl_crystal_F_000 1712
_exptl_crystal_size_max 0.24
_exptl_crystal_size_mid 0.22
_exptl_crystal_size_min 0.2
_refine_diff_density_max 2.744
_refine_diff_density_min -4.520
_refine_diff_density_rms 0.497
_refine_ls_extinction_method none
_refine_ls_goodness_of_fit_ref 1.027
_refine_ls_hydrogen_treatment constr
_refine_ls_matrix_type full
_refine_ls_number_parameters 548
_refine_ls_number_reflns 9799
_refine_ls_number_restraints 86
_refine_ls_restrained_S_all 1.068
_refine_ls_R_factor_all 0.0983
_refine_ls_R_factor_gt 0.0645
_refine_ls_shift/su_max 0.005
_refine_ls_shift/su_mean 0.000
_refine_ls_structure_factor_coef Fsqd
_refine_ls_weighting_details 'w=1/[\s^2^(Fo^2^)+(0.0949P)^2^+18.7866P] where P=(Fo^2^+2Fc^2^)/3'
_refine_ls_weighting_scheme calc
_refine_ls_wR_factor_gt 0.1658
_refine_ls_wR_factor_ref 0.1883
_reflns_Friedel_coverage 0.000
_reflns_number_gt 6691
_reflns_number_total 9799
_reflns_threshold_expression 'I > 2\s(I)'
_cod_data_source_file d1ce01619a2.cif
_cod_data_source_block 1
_cod_database_code 7244368
_shelx_shelxl_version_number 2018/3
_shelx_space_group_comment
;
The symmetry employed for this shelxl refinement is uniquely defined
by the following loop, which should always be used as a source of
symmetry information in preference to the above space-group names.
They are only intended as comments.
;
_shelx_estimated_absorpt_t_max 0.125
_shelx_estimated_absorpt_t_min 0.100
_olex2_refinement_description
;
1. Fixed Uiso
 At 1.2 times of:
  All C(H) groups, All N(H) groups
 At 1.5 times of:
  All O(H,H) groups
2. Rigid bond restraints
 Si1, O23
 with sigma for 1-2 distances of 0.01 and sigma for 1-3 distances of 0.01
 Si1, O6
 with sigma for 1-2 distances of 0.01 and sigma for 1-3 distances of 0.01
3. Uiso/Uaniso restraints and constraints
O9 \\sim W2 \\sim W5: within 2A with sigma of 0.002 and sigma for terminal
atoms of 0.001 within 2A
W2 \\sim O24 \\sim W4: within 2A with sigma of 0.02 and sigma for terminal
atoms of 0.01 within 2A
O19 \\sim W4 \\sim W6: within 2A with sigma of 0.02 and sigma for terminal
atoms of 0.01 within 2A
O24 \\sim W4 \\sim W2: within 2A with sigma of 0.002 and sigma for terminal
atoms of 0.001 within 2A
O17 \\sim W5 \\sim W3: within 2A with sigma of 0.002 and sigma for terminal
atoms of 0.001 within 2A
Uanis(O1) \\sim Ueq, Uanis(O9) \\sim Ueq: with sigma of 0.01 and sigma for
terminal atoms of 0.02
Uanis(O6) \\sim Ueq: with sigma of 0.001 and sigma for terminal atoms of 0.002
Uanis(O21) \\sim Ueq, Uanis(O13) \\sim Ueq: with sigma of 0.01 and sigma for
terminal atoms of 0.02
Uanis(C10) \\sim Ueq: with sigma of 0.01 and sigma for terminal atoms of 0.02
Uanis(O16) \\sim Ueq, Uanis(O26) \\sim Ueq, Uanis(O21) \\sim Ueq: with sigma of
0.01 and sigma for terminal atoms of 0.02
4. Others
 Fixed Sof: O21(0.5) O11(0.5) O23(0.5) O6(0.5)
5.a Rotating group:
 O1W(H1WA,H1WB)
5.b Aromatic/amide H refined with riding coordinates:
 N1(H1), N6(H6), N3(H3), C4(H4), C8(H8), C12(H12), C16(H16), C20(H20),
 C11(H11), C3(H3A), C15(H15), N5(H5), C2(H2), C17(H17), C19(H19), C5(H5A)
;
_smtbx_masks_void_probe_radius 1.2
_smtbx_masks_void_truncation_radius 1.2
_olex2_submission_special_instructions 'No special instructions were received'

loop_
_space_group_symop_operation_xyz
'x, y, z'
'-x, -y, -z'

loop_
_atom_site_label
_atom_site_type_symbol
_atom_site_fract_x
_atom_site_fract_y
_atom_site_fract_z
_atom_site_U_iso_or_equiv
_atom_site_adp_type
_atom_site_occupancy
_atom_site_site_symmetry_order
_atom_site_calc_flag
_atom_site_refinement_flags_posn
_atom_site_refinement_flags_adp
_atom_site_refinement_flags_occupancy
_atom_site_disorder_assembly
_atom_site_disorder_group
W1 W 1.21098(5) 0.75238(5) 0.66192(5) 0.02790(16) Uani 1 1 d . . . . .
W4 W 0.88614(6) 0.71267(5) 0.60120(5) 0.03305(18) Uani 1 1 d . U . . .
W6 W 1.32487(5) 0.54311(6) 0.55695(5) 0.03358(18) Uani 1 1 d . . . . .
W3 W 1.05831(6) 0.56149(7) 0.75367(5) 0.0431(2) Uani 1 1 d . U . . .
W2 W 0.81990(7) 0.64191(6) 0.34761(6) 0.0502(3) Uani 1 1 d . U . . .
W5 W 1.14556(7) 0.69374(6) 0.40903(7) 0.0477(2) Uani 1 1 d . U . . .
Co1 Co 0.59949(19) 0.78644(18) 0.19926(14) 0.0293(5) Uani 1 1 d . . . . .
Si1 Si 1.000000 0.500000 0.500000 0.0186(11) Uani 1 2 d S U P . .
O2 O 0.4541(11) 0.6453(11) 0.1896(9) 0.041(3) Uani 1 1 d . . . . .
N2 N 0.5709(12) -0.3066(11) 0.0608(10) 0.030(3) Uani 1 1 d . . . . .
O3 O 1.1847(11) 0.6792(13) 0.7543(10) 0.054(4) Uani 1 1 d . . . . .
O4 O 0.4644(11) -0.1453(10) 0.1060(8) 0.039(3) Uani 1 1 d . . . . .
N1 N 0.3207(13) -0.1778(12) -0.0496(9) 0.037(3) Uani 1 1 d . . . . .
H1 H 0.287057 -0.224125 -0.107579 0.044 Uiso 1 1 calc R U . . .
N6 N 0.3396(14) 0.5863(12) 0.2705(12) 0.046(4) Uani 1 1 d . . . . .
H6 H 0.323729 0.601630 0.321855 0.055 Uiso 1 1 calc R U . . .
O5 O 0.7355(11) 0.7095(10) 0.2721(8) 0.041(3) Uani 1 1 d . . . . .
O10 O 1.0931(13) 0.5953(13) 0.8745(10) 0.059(4) Uani 1 1 d . . . . .
C1 C 0.2648(16) -0.0875(14) -0.0373(12) 0.035(4) Uani 1 1 d . . . . .
N3 N 0.5347(13) -0.4223(12) -0.0830(11) 0.040(3) Uani 1 1 d . . . . .
H3 H 0.543303 -0.472684 -0.125358 0.048 Uiso 1 1 calc R U . . .
O1W O 0.7398(13) 0.9197(10) 0.2217(10) 0.050(3) Uani 1 1 d . . . . .
H1WA H 0.798200 0.860209 0.211537 0.075 Uiso 1 1 d R U . . .
H1WB H 0.800449 0.995630 0.239001 0.075 Uiso 1 1 d R U . . .
C4 C 0.4487(17) -0.3609(14) -0.1021(12) 0.039(4) Uani 1 1 d . . . . .
H4 H 0.386049 -0.366826 -0.163745 0.046 Uiso 1 1 calc R U . . .
N4 N 0.5797(13) 0.8397(12) 0.3281(10) 0.037(3) Uani 1 1 d . . . . .
O14 O -0.0134(14) 0.1693(13) -0.1050(12) 0.078(5) Uani 1 1 d . . . . .
C6 C 0.4711(14) -0.2889(14) -0.0144(12) 0.032(3) Uani 1 1 d . . . . .
O16 O 1.3109(13) 0.8736(11) 0.7421(12) 0.072(5) Uani 1 1 d . U . . .
C8 C 0.6065(15) -0.3872(16) 0.0191(12) 0.040(4) Uani 1 1 d . . . . .
H8 H 0.671100 -0.417219 0.052950 0.048 Uiso 1 1 calc R U . . .
O18 O 1.1939(17) 0.7806(14) 0.5392(11) 0.075(5) Uani 1 1 d . . . . .
C10 C 0.1414(14) 0.2864(14) 0.0454(13) 0.033(3) Uani 1 1 d . U . . .
O20 O 0.9460(12) 0.6474(14) 0.7094(11) 0.061(4) Uani 1 1 d . . . . .
C12 C 0.0794(14) -0.0209(15) -0.0889(14) 0.042(4) Uani 1 1 d . . . . .
H12 H -0.006113 -0.034277 -0.127924 0.051 Uiso 1 1 calc R U . . .
C14 C 0.2682(16) 0.4847(14) 0.1934(14) 0.039(4) Uani 1 1 d . . . . .
C16 C 0.2777(16) 0.1041(15) 0.0241(13) 0.039(4) Uani 1 1 d . . . . .
H16 H 0.325212 0.175260 0.063748 0.046 Uiso 1 1 calc R U . . .
O22 O 1.0548(12) 0.7892(15) 0.6376(11) 0.067(5) Uani 1 1 d . . . . .
C18 C 0.1484(15) 0.0867(16) -0.0313(14) 0.042(4) Uani 1 1 d . . . . .
C20 C 0.3358(17) 0.0187(14) 0.0210(13) 0.040(4) Uani 1 1 d . . . . .
H20 H 0.421945 0.031850 0.057734 0.048 Uiso 1 1 calc R U . . .
C21 C 0.4182(13) -0.1996(13) 0.0168(10) 0.027(3) Uani 1 1 d . . . . .
C11 C 0.1976(17) 0.4865(16) 0.1009(14) 0.043(4) Uani 1 1 d . . . . .
H11 H 0.190678 0.554338 0.086537 0.051 Uiso 1 1 calc R U . . .
O24 O 0.8499(11) 0.7320(10) 0.4749(9) 0.0458(11) Uani 1 1 d . U . . .
C3 C 0.2047(15) 0.2884(15) 0.1481(12) 0.039(4) Uani 1 1 d . . . . .
H3A H 0.203401 0.221708 0.165832 0.047 Uiso 1 1 calc R U . . .
C13 C 0.0822(16) 0.1783(15) -0.0337(14) 0.044(4) Uani 1 1 d . . . . .
O26 O 1.4783(12) 0.5662(15) 0.5838(11) 0.073(5) Uani 1 1 d . U . . .
C7 C 0.5007(15) 0.7595(15) 0.3469(13) 0.039(4) Uani 1 1 d . . . . .
C15 C 0.1341(15) 0.3862(15) 0.0258(12) 0.039(4) Uani 1 1 d . . . . .
H15 H 0.086344 0.388248 -0.038229 0.046 Uiso 1 1 calc R U . . .
N5 N 0.6005(15) 0.8944(14) 0.4825(11) 0.049(4) Uani 1 1 d . . . . .
H5 H 0.625797 0.935768 0.541873 0.059 Uiso 1 1 calc R U . . .
O13 O 1.1709(18) 0.4716(17) 0.7490(17) 0.105(6) Uani 1 1 d . U . . .
O7 O 1.3222(18) 0.6670(14) 0.6502(12) 0.077(5) Uani 1 1 d . . . . .
C2 C 0.1361(16) -0.1073(17) -0.0887(14) 0.048(5) Uani 1 1 d . . . . .
H2 H 0.087749 -0.179758 -0.123355 0.058 Uiso 1 1 calc R U . . .
O15 O 0.8347(15) 0.8121(13) 0.6514(16) 0.082(6) Uani 1 1 d . . . . .
C17 C 0.2655(16) 0.3861(15) 0.2187(13) 0.039(4) Uani 1 1 d . . . . .
H17 H 0.305636 0.386382 0.284664 0.047 Uiso 1 1 calc R U . . .
O8 O 1.2760(16) 0.6196(13) 0.4575(10) 0.064(5) Uani 1 1 d . . . . .
C9 C 0.4301(13) 0.6568(13) 0.2632(11) 0.029(3) Uani 1 1 d . . . . .
O17 O 0.9265(11) 0.4343(11) 0.7076(9) 0.0527(15) Uani 1 1 d . U . . .
O9 O 0.9846(11) 0.7238(10) 0.3732(11) 0.0538(11) Uani 1 1 d . U . . .
C19 C 0.5177(18) 0.7926(16) 0.4413(14) 0.046(4) Uani 1 1 d . . . . .
H19 H 0.479622 0.752872 0.472994 0.055 Uiso 1 1 calc R U . . .
O19 O 0.7378(16) 0.5925(12) 0.5461(10) 0.082(6) Uani 1 1 d . U . . .
O1 O 1.3054(16) 0.4603(12) 0.6463(10) 0.074(5) Uani 1 1 d . U . . .
O21 O 1.0162(16) 0.4502(14) 0.6025(12) 0.016(4) Uani 0.5 1 d . U P . .
C5 C 0.6345(19) 0.9171(15) 0.4120(14) 0.049(5) Uani 1 1 d . . . . .
H5A H 0.692262 0.982317 0.421929 0.059 Uiso 1 1 calc R U . . .
O11 O 0.9661(17) 0.3977(16) 0.4075(15) 0.025(4) Uani 0.5 1 d . . P . .
O23 O 0.8811(15) 0.5556(15) 0.4855(13) 0.019(4) Uani 0.5 1 d . U P . .
O6 O 1.1282(16) 0.5922(15) 0.5318(13) 0.018(3) Uani 0.5 1 d . U P . .
O25 O 1.2129(15) 0.7809(11) 0.3639(11) 0.058(4) Uani 1 1 d . . . . .

loop_
_atom_site_aniso_label
_atom_site_aniso_U_11
_atom_site_aniso_U_22
_atom_site_aniso_U_33
_atom_site_aniso_U_23
_atom_site_aniso_U_13
_atom_site_aniso_U_12
W1 0.0245(3) 0.0224(3) 0.0294(3) 0.0006(2) 0.0088(2) 0.0000(2)
W4 0.0387(4) 0.0304(4) 0.0277(3) 0.0033(3) 0.0094(3) 0.0190(3)
W6 0.0166(3) 0.0420(4) 0.0398(4) 0.0189(3) 0.0066(3) 0.0048(2)
W3 0.0284(3) 0.0508(5) 0.0347(4) -0.0113(3) 0.0069(3) 0.0119(3)
W2 0.0357(4) 0.0256(4) 0.0591(5) 0.0108(3) -0.0144(3) 0.0130(3)
W5 0.0321(4) 0.0307(4) 0.0888(6) 0.0217(4) 0.0323(4) 0.0063(3)
Co1 0.0327(11) 0.0329(11) 0.0234(9) 0.0109(9) 0.0093(8) 0.0131(9)
Si1 0.010(2) 0.017(2) 0.024(3) 0.005(2) 0.0016(19) 0.0055(17)
O2 0.034(6) 0.053(8) 0.038(6) 0.007(6) 0.019(5) 0.011(5)
N2 0.036(7) 0.029(7) 0.035(7) 0.015(6) 0.018(6) 0.019(6)
O3 0.028(6) 0.101(11) 0.060(8) 0.048(8) 0.025(6) 0.035(7)
O4 0.039(6) 0.041(7) 0.029(6) 0.006(5) 0.003(5) 0.019(5)
N1 0.051(8) 0.047(9) 0.011(5) 0.007(6) 0.006(5) 0.027(7)
N6 0.040(8) 0.038(8) 0.062(10) 0.006(7) 0.031(8) 0.003(6)
O5 0.040(6) 0.047(7) 0.030(6) 0.024(5) 0.001(5) 0.013(5)
O10 0.051(8) 0.086(11) 0.040(7) 0.027(7) 0.016(6) 0.013(7)
C1 0.039(9) 0.029(9) 0.031(8) 0.002(7) 0.009(7) 0.014(7)
N3 0.038(8) 0.034(8) 0.049(8) 0.009(7) 0.022(7) 0.010(6)
O1W 0.062(8) 0.034(7) 0.060(8) 0.020(6) 0.028(7) 0.013(6)
C4 0.046(10) 0.029(9) 0.031(8) -0.001(7) 0.010(7) 0.009(7)
N4 0.035(7) 0.037(8) 0.034(7) 0.008(6) 0.011(6) 0.009(6)
O14 0.059(9) 0.057(10) 0.075(11) -0.001(8) -0.011(8) 0.021(8)
C6 0.026(7) 0.040(9) 0.033(8) 0.016(7) 0.010(6) 0.017(6)
O16 0.050(7) 0.033(7) 0.078(9) -0.004(7) -0.022(7) 0.006(6)
C8 0.033(8) 0.055(11) 0.025(7) 0.021(8) 0.002(7) 0.008(8)
O18 0.124(14) 0.101(13) 0.071(10) 0.060(10) 0.073(10) 0.097(11)
C10 0.022(6) 0.038(7) 0.046(7) 0.005(6) 0.022(5) 0.012(5)
O20 0.035(7) 0.120(13) 0.068(9) 0.062(9) 0.039(7) 0.043(8)
C12 0.017(7) 0.047(11) 0.057(11) 0.008(9) 0.015(7) 0.003(7)
C14 0.033(8) 0.030(9) 0.053(10) 0.001(8) 0.026(8) 0.001(7)
C16 0.036(9) 0.036(9) 0.041(9) 0.010(8) 0.012(7) 0.009(7)
O22 0.039(7) 0.128(14) 0.065(9) 0.063(10) 0.030(7) 0.037(8)
C18 0.028(8) 0.050(11) 0.049(10) 0.016(9) 0.011(8) 0.019(7)
C20 0.040(9) 0.036(9) 0.040(9) 0.014(8) 0.008(7) 0.015(7)
C21 0.021(7) 0.046(9) 0.015(6) 0.009(6) 0.006(5) 0.011(6)
C11 0.046(10) 0.043(11) 0.049(10) 0.015(9) 0.027(9) 0.016(8)
O24 0.0420(14) 0.0309(14) 0.0443(14) 0.0075(14) -0.0027(14) 0.0100(14)
C3 0.032(8) 0.045(10) 0.036(9) 0.014(8) 0.010(7) 0.011(7)
C13 0.035(9) 0.040(10) 0.044(10) 0.009(8) 0.006(8) 0.001(7)
O26 0.027(6) 0.108(11) 0.061(8) -0.024(8) 0.017(6) 0.019(7)
C7 0.031(8) 0.045(10) 0.045(10) 0.020(8) 0.016(7) 0.007(7)
C15 0.027(8) 0.044(10) 0.034(8) 0.013(8) 0.002(7) 0.003(7)
N5 0.054(10) 0.057(10) 0.038(8) 0.007(7) 0.028(7) 0.009(8)
O13 0.072(8) 0.086(9) 0.136(10) -0.011(8) 0.040(8) 0.025(7)
O7 0.139(15) 0.086(12) 0.083(11) 0.064(10) 0.087(11) 0.086(11)
C2 0.031(9) 0.048(11) 0.051(11) -0.004(9) 0.007(8) 0.018(8)
O15 0.067(10) 0.047(9) 0.148(17) 0.013(10) 0.064(11) 0.029(8)
C17 0.035(9) 0.044(10) 0.038(9) 0.007(8) 0.018(7) 0.008(7)
O8 0.109(12) 0.089(11) 0.058(8) 0.054(8) 0.065(9) 0.079(10)
C9 0.023(7) 0.030(8) 0.033(8) 0.006(6) 0.010(6) 0.010(6)
O17 0.032(2) 0.055(2) 0.046(2) -0.014(2) 0.0036(19) 0.0110(19)
O9 0.0358(14) 0.0325(14) 0.0774(15) 0.0105(14) 0.0085(14) 0.0096(14)
C19 0.049(10) 0.041(10) 0.041(10) 0.000(8) 0.021(8) 0.000(8)
O19 0.107(11) 0.047(8) 0.034(7) 0.016(6) -0.015(7) -0.030(7)
O1 0.096(8) 0.053(7) 0.044(6) 0.024(6) 0.007(6) -0.019(6)
O21 0.022(7) 0.018(7) 0.012(6) 0.000(5) 0.010(5) 0.011(6)
C5 0.059(12) 0.030(10) 0.043(10) -0.001(8) 0.014(9) -0.002(8)
O11 0.015(8) 0.028(11) 0.039(11) 0.012(9) 0.017(8) 0.006(7)
O23 0.012(8) 0.019(9) 0.022(9) 0.011(8) 0.005(7) -0.002(6)
O6 0.018(3) 0.018(4) 0.018(4) 0.0049(14) 0.0074(17) 0.0043(13)
O25 0.082(10) 0.044(8) 0.071(9) 0.025(7) 0.045(8) 0.029(7)

loop_
_atom_type_symbol
_atom_type_description
_atom_type_scat_dispersion_real
_atom_type_scat_dispersion_imag
_atom_type_scat_source
C C 0.0033 0.0016 'International Tables Vol C Tables 4.2.6.8 and 6.1.1.4'
H H 0.0000 0.0000 'International Tables Vol C Tables 4.2.6.8 and 6.1.1.4'
Co Co 0.3494 0.9721 'International Tables Vol C Tables 4.2.6.8 and 6.1.1.4'
N N 0.0061 0.0033 'International Tables Vol C Tables 4.2.6.8 and 6.1.1.4'
O O 0.0106 0.0060 'International Tables Vol C Tables 4.2.6.8 and 6.1.1.4'
Si Si 0.0817 0.0704 'International Tables Vol C Tables 4.2.6.8 and 6.1.1.4'
W W -0.8490 6.8722 'International Tables Vol C Tables 4.2.6.8 and 6.1.1.4'

loop_
_geom_angle_atom_site_label_1
_geom_angle_atom_site_label_2
_geom_angle_atom_site_label_3
_geom_angle
_geom_angle_site_symmetry_1
_geom_angle_site_symmetry_3
_geom_angle_publ_flag
O3 W1 O11 65.8(7) . 2_766 ?
O3 W1 O6 94.6(7) . . ?
O16 W1 O3 99.0(8) . . ?
O16 W1 O18 100.7(9) . . ?
O16 W1 O22 100.1(8) . . ?
O16 W1 O7 101.7(8) . . ?
O16 W1 O11 157.2(9) . 2_766 ?
O16 W1 O6 159.9(8) . . ?
O18 W1 O3 160.2(8) . . ?
O18 W1 O22 86.5(6) . . ?
O18 W1 O11 94.8(8) . 2_766 ?
O18 W1 O6 67.0(7) . . ?
O22 W1 O3 88.1(5) . . ?
O22 W1 O11 64.1(7) . 2_766 ?
O22 W1 O6 95.0(7) . . ?
O7 W1 O3 89.6(6) . . ?
O7 W1 O18 88.3(6) . . ?
O7 W1 O22 158.2(9) . . ?
O7 W1 O11 95.3(8) . 2_766 ?
O7 W1 O6 63.5(8) . . ?
O6 W1 O11 42.9(7) . 2_766 ?
O20 W4 O11 65.5(6) . 2_766 ?
O20 W4 O23 92.7(7) . . ?
O22 W4 O20 88.5(6) . . ?
O22 W4 O19 159.1(8) . . ?
O22 W4 O11 62.0(7) . 2_766 ?
O22 W4 O23 96.6(7) . . ?
O24 W4 O20 157.7(6) . . ?
O24 W4 O22 87.6(6) . . ?
O24 W4 O19 89.3(5) . . ?
O24 W4 O11 93.5(6) . 2_766 ?
O24 W4 O23 66.0(5) . . ?
O15 W4 O20 99.9(9) . . ?
O15 W4 O22 101.1(8) . . ?
O15 W4 O24 102.4(8) . . ?
O15 W4 O19 99.7(9) . . ?
O15 W4 O11 156.5(8) . 2_766 ?
O15 W4 O23 158.5(8) . . ?
O19 W4 O20 86.7(6) . . ?
O19 W4 O11 97.7(8) . 2_766 ?
O19 W4 O23 63.4(8) . . ?
O23 W4 O11 45.0(6) . 2_766 ?
O26 W6 O7 101.4(8) . . ?
O26 W6 O8 99.4(8) . . ?
O26 W6 O19 100.2(8) . 2_766 ?
O26 W6 O1 103.3(9) . . ?
O26 W6 O23 159.0(8) . 2_766 ?
O26 W6 O6 156.2(7) . . ?
O7 W6 O1 84.5(7) . . ?
O7 W6 O23 94.8(8) . 2_766 ?
O7 W6 O6 60.7(7) . . ?
O8 W6 O7 89.5(6) . . ?
O8 W6 O19 88.0(6) . 2_766 ?
O8 W6 O1 157.2(8) . . ?
O8 W6 O23 94.0(7) . 2_766 ?
O8 W6 O6 67.0(6) . . ?
O19 W6 O7 158.4(9) 2_766 . ?
O19 W6 O1 89.5(6) 2_766 . ?
O19 W6 O23 64.0(8) 2_766 2_766 ?
O19 W6 O6 98.7(7) 2_766 . ?
O1 W6 O23 64.8(6) . 2_766 ?
O1 W6 O6 91.0(7) . . ?
O23 W6 O6 44.8(6) 2_766 . ?
O3 W3 O21 96.2(6) . . ?
O3 W3 O11 61.6(6) . 2_766 ?
O10 W3 O3 98.4(7) . . ?
O10 W3 O20 101.2(7) . . ?
O10 W3 O13 100.6(9) . . ?
O10 W3 O17 101.3(7) . . ?
O10 W3 O21 157.4(7) . . ?
O10 W3 O11 154.7(7) . 2_766 ?
O20 W3 O3 86.3(6) . . ?
O20 W3 O13 157.5(9) . . ?
O20 W3 O21 96.9(7) . . ?
O20 W3 O11 64.4(6) . 2_766 ?
O13 W3 O3 84.9(8) . . ?
O13 W3 O21 63.6(8) . . ?
O13 W3 O11 93.3(9) . 2_766 ?
O17 W3 O3 160.3(6) . . ?
O17 W3 O20 91.0(6) . . ?
O17 W3 O13 90.3(7) . . ?
O17 W3 O21 64.7(6) . . ?
O17 W3 O11 99.7(6) . 2_766 ?
O21 W3 O11 47.5(6) . 2_766 ?
O5 W2 O24 101.6(6) . . ?
O5 W2 O13 98.6(8) . 2_766 ?
O5 W2 O9 98.5(6) . . ?
O5 W2 O1 101.5(6) . 2_766 ?
O5 W2 O21 151.5(6) . 2_766 ?
O5 W2 O23 156.7(6) . . ?
O24 W2 O21 98.8(5) . 2_766 ?
O24 W2 O23 63.2(6) . . ?
O13 W2 O24 159.6(8) 2_766 . ?
O13 W2 O9 89.5(8) 2_766 . ?
O13 W2 O21 61.5(7) 2_766 2_766 ?
O13 W2 O23 98.0(9) 2_766 . ?
O9 W2 O24 85.5(6) . . ?
O9 W2 O21 63.5(6) . 2_766 ?
O9 W2 O23 97.8(6) . . ?
O1 W2 O24 89.5(7) 2_766 . ?
O1 W2 O13 88.5(9) 2_766 2_766 ?
O1 W2 O9 160.0(6) 2_766 . ?
O1 W2 O21 98.3(7) 2_766 2_766 ?
O1 W2 O23 62.9(6) 2_766 . ?
O21 W2 O23 51.7(6) 2_766 . ?
O18 W5 O8 89.6(6) . . ?
O18 W5 O17 160.5(7) . 2_766 ?
O18 W5 O9 89.3(7) . . ?
O18 W5 O21 100.0(7) . 2_766 ?
O18 W5 O6 63.0(6) . . ?
O8 W5 O17 84.9(6) . 2_766 ?
O8 W5 O21 94.8(7) . 2_766 ?
O8 W5 O6 65.0(6) . . ?
O17 W5 O21 61.9(6) 2_766 2_766 ?
O17 W5 O6 97.8(6) 2_766 . ?
O9 W5 O8 158.5(6) . . ?
O9 W5 O17 89.0(6) . 2_766 ?
O9 W5 O21 64.3(6) . 2_766 ?
O9 W5 O6 95.6(6) . . ?
O21 W5 O6 48.9(6) 2_766 . ?
O25 W5 O18 101.7(8) . . ?
O25 W5 O8 100.0(7) . . ?
O25 W5 O17 97.7(7) . 2_766 ?
O25 W5 O9 101.2(7) . . ?
O25 W5 O21 153.7(7) . 2_766 ?
O25 W5 O6 157.2(7) . . ?
N2 Co1 O2 84.3(5) 1_565 . ?
N2 Co1 O4 79.1(5) 1_565 1_565 ?
N2 Co1 O5 92.8(5) 1_565 . ?
O4 Co1 O2 92.9(5) 1_565 . ?
O5 Co1 O2 88.4(5) . . ?
O5 Co1 O4 171.6(5) . 1_565 ?
O1W Co1 O2 174.8(5) . . ?
O1W Co1 N2 100.3(6) . 1_565 ?
O1W Co1 O4 90.2(5) . 1_565 ?
O1W Co1 O5 89.1(5) . . ?
O1W Co1 N4 97.6(6) . . ?
N4 Co1 O2 77.8(5) . . ?
N4 Co1 N2 161.9(6) . 1_565 ?
N4 Co1 O4 99.1(5) . 1_565 ?
N4 Co1 O5 89.3(5) . . ?
O21 Si1 O21 180.0 . 2_766 ?
O11 Si1 O21 108.9(9) 2_766 2_766 ?
O11 Si1 O21 71.1(9) 2_766 . ?
O11 Si1 O21 108.9(9) . . ?
O11 Si1 O21 71.1(9) . 2_766 ?
O11 Si1 O11 180.0 2_766 . ?
O11 Si1 O23 110.6(9) 2_766 2_766 ?
O11 Si1 O23 69.4(9) 2_766 . ?
O11 Si1 O23 110.6(9) . . ?
O11 Si1 O23 69.4(9) . 2_766 ?
O11 Si1 O6 115.8(9) 2_766 2_766 ?
O11 Si1 O6 115.8(9) . . ?
O11 Si1 O6 64.2(9) 2_766 . ?
O11 Si1 O6 64.2(9) . 2_766 ?
O23 Si1 O21 102.5(8) 2_766 2_766 ?
O23 Si1 O21 77.5(8) . 2_766 ?
O23 Si1 O21 77.5(8) 2_766 . ?
O23 Si1 O21 102.5(8) . . ?
O23 Si1 O23 180.0 . 2_766 ?
O6 Si1 O21 106.1(8) . . ?
O6 Si1 O21 73.9(8) 2_766 . ?
O6 Si1 O21 73.9(8) . 2_766 ?
O6 Si1 O21 106.1(8) 2_766 2_766 ?
O6 Si1 O23 111.9(9) 2_766 2_766 ?
O6 Si1 O23 68.1(9) 2_766 . ?
O6 Si1 O23 68.1(9) . 2_766 ?
O6 Si1 O23 111.9(9) . . ?
O6 Si1 O6 180.0(16) 2_766 . ?
C9 O2 Co1 113.8(10) . . ?
C6 N2 Co1 112.1(11) . 1_545 ?
C8 N2 Co1 141.0(10) . 1_545 ?
C8 N2 C6 106.3(13) . . ?
W1 O3 W3 137.3(7) . . ?
C21 O4 Co1 112.8(10) . 1_545 ?
C1 N1 H1 115.8 . . ?
C21 N1 H1 115.8 . . ?
C21 N1 C1 128.3(13) . . ?
C14 N6 H6 119.7 . . ?
C9 N6 H6 119.7 . . ?
C9 N6 C14 120.6(16) . . ?
W2 O5 Co1 164.1(8) . . ?
C20 C1 N1 121.9(15) . . ?
C20 C1 C2 120.1(16) . . ?
C2 C1 N1 117.9(15) . . ?
C4 N3 H3 126.9 . . ?
C4 N3 C8 106.2(16) . . ?
C8 N3 H3 126.9 . . ?
Co1 O1W H1WA 88.9 . . ?
Co1 O1W H1WB 168.4 . . ?
H1WA O1W H1WB 102.2 . . ?
N3 C4 H4 126.3 . . ?
N3 C4 C6 107.4(14) . . ?
C6 C4 H4 126.3 . . ?
C7 N4 Co1 114.5(12) . . ?
C5 N4 Co1 140.5(14) . . ?
C5 N4 C7 103.2(16) . . ?
N2 C6 C21 115.0(14) . . ?
C4 C6 N2 109.2(14) . . ?
C4 C6 C21 135.8(14) . . ?
N2 C8 N3 110.9(14) . . ?
N2 C8 H8 124.5 . . ?
N3 C8 H8 124.5 . . ?
W5 O18 W1 136.2(9) . . ?
C3 C10 C13 120.8(15) . . ?
C15 C10 C3 116.6(16) . . ?
C15 C10 C13 122.4(16) . . ?
W3 O20 W4 138.6(8) . . ?
C18 C12 H12 119.6 . . ?
C2 C12 H12 119.6 . . ?
C2 C12 C18 120.7(15) . . ?
C11 C14 N6 121.2(16) . . ?
C11 C14 C17 120.5(17) . . ?
C17 C14 N6 118.0(17) . . ?
C18 C16 H16 119.3 . . ?
C20 C16 H16 119.3 . . ?
C20 C16 C18 121.5(17) . . ?
W4 O22 W1 137.3(10) . . ?
C12 C18 C16 118.0(16) . . ?
C12 C18 C13 118.8(14) . . ?
C16 C18 C13 123.2(16) . . ?
C1 C20 H20 120.4 . . ?
C16 C20 C1 119.2(16) . . ?
C16 C20 H20 120.4 . . ?
O4 C21 N1 120.8(15) . . ?
O4 C21 C6 119.7(12) . . ?
N1 C21 C6 119.5(13) . . ?
C14 C11 H11 120.0 . . ?
C14 C11 C15 120.1(17) . . ?
C15 C11 H11 120.0 . . ?
W4 O24 W2 136.8(7) . . ?
C10 C3 H3A 119.6 . . ?
C17 C3 C10 120.8(16) . . ?
C17 C3 H3A 119.6 . . ?
O14 C13 C10 119.5(17) . . ?
O14 C13 C18 119.7(17) . . ?
C18 C13 C10 120.4(14) . . ?
N4 C7 C9 114.7(15) . . ?
C19 C7 N4 109.2(16) . . ?
C19 C7 C9 135.8(16) . . ?
C10 C15 C11 121.0(16) . . ?
C10 C15 H15 119.5 . . ?
C11 C15 H15 119.5 . . ?
C19 N5 H5 127.1 . . ?
C5 N5 H5 127.1 . . ?
C5 N5 C19 105.8(16) . . ?
W2 O13 W3 136.4(12) 2_766 . ?
W1 O7 W6 138.4(11) . . ?
C1 C2 H2 119.8 . . ?
C12 C2 C1 120.3(17) . . ?
C12 C2 H2 119.8 . . ?
C14 C17 H17 120.0 . . ?
C3 C17 C14 120.1(17) . . ?
C3 C17 H17 120.0 . . ?
W6 O8 W5 135.6(8) . . ?
O2 C9 N6 124.2(15) . . ?
O2 C9 C7 118.5(14) . . ?
N6 C9 C7 117.2(15) . . ?
W3 O17 W5 134.3(8) . 2_766 ?
W5 O9 W2 135.5(7) . . ?
C7 C19 N5 107.7(17) . . ?
C7 C19 H19 126.1 . . ?
N5 C19 H19 126.1 . . ?
W6 O19 W4 134.8(12) 2_766 . ?
W2 O1 W6 137.9(8) 2_766 . ?
W3 O21 W2 98.2(6) . 2_766 ?
W3 O21 W5 98.9(7) . 2_766 ?
W5 O21 W2 96.6(6) 2_766 2_766 ?
Si1 O21 W3 123.4(9) . . ?
Si1 O21 W2 115.2(9) . 2_766 ?
Si1 O21 W5 119.3(8) . 2_766 ?
N4 C5 N5 114.0(16) . . ?
N4 C5 H5A 123.0 . . ?
N5 C5 H5A 123.0 . . ?
W1 O11 W4 95.8(7) 2_766 2_766 ?
W1 O11 W3 95.1(7) 2_766 2_766 ?
W4 O11 W3 91.5(7) 2_766 2_766 ?
Si1 O11 W1 126.4(10) . 2_766 ?
Si1 O11 W4 122.0(10) . 2_766 ?
Si1 O11 W3 117.9(10) . 2_766 ?
W4 O23 W2 93.7(6) . . ?
W6 O23 W4 97.2(7) 2_766 . ?
W6 O23 W2 94.0(6) 2_766 . ?
Si1 O23 W4 123.6(9) . . ?
Si1 O23 W6 125.0(9) . 2_766 ?
Si1 O23 W2 115.6(9) . . ?
W1 O6 W6 96.5(6) . . ?
W1 O6 W5 93.7(6) . . ?
W6 O6 W5 91.9(6) . . ?
Si1 O6 W1 126.5(10) . . ?
Si1 O6 W6 122.1(9) . . ?
Si1 O6 W5 117.8(8) . . ?
Si1 O6 O11 57.4(9) . 2_766 ?
Si1 O6 O23 56.7(8) . 2_766 ?
O11 O6 W1 69.1(9) 2_766 . ?
O11 O6 W6 137.7(11) 2_766 . ?
O11 O6 W5 127.4(11) 2_766 . ?
O11 O6 O23 97.9(12) 2_766 2_766 ?
O23 O6 W1 137.5(10) 2_766 . ?
O23 O6 W6 65.3(8) 2_766 . ?
O23 O6 W5 123.4(11) 2_766 . ?

loop_
_geom_bond_atom_site_label_1
_geom_bond_atom_site_label_2
_geom_bond_distance
_geom_bond_site_symmetry_2
_geom_bond_publ_flag
W1 O3 1.904(13) . ?
W1 O16 1.691(13) . ?
W1 O18 1.900(13) . ?
W1 O22 1.898(14) . ?
W1 O7 1.866(14) . ?
W1 O11 2.329(18) 2_766 ?
W1 O6 2.311(18) . ?
W4 O20 1.921(12) . ?
W4 O22 1.894(14) . ?
W4 O24 1.868(12) . ?
W4 O15 1.658(15) . ?
W4 O19 1.912(14) . ?
W4 O11 2.43(2) 2_766 ?
W4 O23 2.36(2) . ?
W6 O26 1.669(13) . ?
W6 O7 1.909(16) . ?
W6 O8 1.899(12) . ?
W6 O19 1.904(15) 2_766 ?
W6 O1 1.914(13) . ?
W6 O23 2.339(16) 2_766 ?
W6 O6 2.417(18) . ?
W3 O3 1.929(14) . ?
W3 O10 1.668(13) . ?
W3 O20 1.861(13) . ?
W3 O13 1.896(19) . ?
W3 O17 1.860(13) . ?
W3 O21 2.271(17) . ?
W3 O11 2.51(2) 2_766 ?
W2 O5 1.680(10) . ?
W2 O24 1.913(13) . ?
W2 O13 1.89(2) 2_766 ?
W2 O9 1.914(13) . ?
W2 O1 1.847(14) 2_766 ?
W2 O21 2.376(17) 2_766 ?
W2 O23 2.459(16) . ?
W5 O18 1.883(16) . ?
W5 O8 1.917(13) . ?
W5 O17 1.951(12) 2_766 ?
W5 O9 1.900(13) . ?
W5 O21 2.349(18) 2_766 ?
W5 O6 2.497(17) . ?
W5 O25 1.650(14) . ?
Co1 O2 2.212(12) . ?
Co1 N2 2.071(14) 1_565 ?
Co1 O4 2.123(10) 1_565 ?
Co1 O5 2.081(11) . ?
Co1 O1W 2.043(13) . ?
Co1 N4 2.050(15) . ?
Si1 O21 1.738(17) . ?
Si1 O21 1.738(17) 2_766 ?
Si1 O11 1.59(2) 2_766 ?
Si1 O11 1.59(2) . ?
Si1 O23 1.633(19) . ?
Si1 O23 1.633(19) 2_766 ?
Si1 O6 1.603(17) . ?
Si1 O6 1.603(17) 2_766 ?
O2 C9 1.236(19) . ?
N2 C6 1.385(18) . ?
N2 C8 1.30(2) . ?
O4 C21 1.253(18) . ?
N1 H1 0.8600 . ?
N1 C1 1.42(2) . ?
N1 C21 1.326(17) . ?
N6 H6 0.8600 . ?
N6 C14 1.44(2) . ?
N6 C9 1.33(2) . ?
C1 C20 1.39(2) . ?
C1 C2 1.38(2) . ?
N3 H3 0.8600 . ?
N3 C4 1.36(2) . ?
N3 C8 1.40(2) . ?
O1W H1WA 1.1253 . ?
O1W H1WB 1.0234 . ?
C4 H4 0.9300 . ?
C4 C6 1.36(2) . ?
N4 C7 1.41(2) . ?
N4 C5 1.30(2) . ?
O14 C13 1.21(2) . ?
C6 C21 1.46(2) . ?
C8 H8 0.9300 . ?
C10 C3 1.44(2) . ?
C10 C13 1.49(2) . ?
C10 C15 1.36(2) . ?
C12 H12 0.9300 . ?
C12 C18 1.39(2) . ?
C12 C2 1.37(2) . ?
C14 C11 1.34(2) . ?
C14 C17 1.37(2) . ?
C16 H16 0.9300 . ?
C16 C18 1.40(2) . ?
C16 C20 1.37(2) . ?
C18 C13 1.50(3) . ?
C20 H20 0.9300 . ?
C11 H11 0.9300 . ?
C11 C15 1.40(2) . ?
C3 H3A 0.9300 . ?
C3 C17 1.35(2) . ?
C7 C9 1.49(2) . ?
C7 C19 1.34(3) . ?
C15 H15 0.9300 . ?
N5 H5 0.8600 . ?
N5 C19 1.36(2) . ?
N5 C5 1.33(2) . ?
C2 H2 0.9300 . ?
C17 H17 0.9300 . ?
C19 H19 0.9300 . ?
C5 H5A 0.9300 . ?

loop_
_geom_torsion_atom_site_label_1
_geom_torsion_atom_site_label_2
_geom_torsion_atom_site_label_3
_geom_torsion_atom_site_label_4
_geom_torsion
_geom_torsion_site_symmetry_1
_geom_torsion_site_symmetry_2
_geom_torsion_site_symmetry_3
_geom_torsion_site_symmetry_4
_geom_torsion_publ_flag
Co1 O2 C9 N6 175.0(13) . . . . ?
Co1 O2 C9 C7 -1.0(18) . . . . ?
Co1 N2 C6 C4 -173.6(11) 1_545 . . . ?
Co1 N2 C6 C21 7.7(17) 1_545 . . . ?
Co1 N2 C8 N3 171.5(13) 1_545 . . . ?
Co1 O4 C21 N1 170.9(12) 1_545 . . . ?
Co1 O4 C21 C6 -8.4(18) 1_545 . . . ?
Co1 N4 C7 C9 -9.0(18) . . . . ?
Co1 N4 C7 C19 165.5(13) . . . . ?
Co1 N4 C5 N5 -161.8(15) . . . . ?
N2 C6 C21 O4 1(2) . . . . ?
N2 C6 C21 N1 -178.8(14) . . . . ?
O3 W1 O18 W5 -27(3) . . . . ?
O3 W1 O22 W4 -53.6(12) . . . . ?
O3 W1 O7 W6 105.4(12) . . . . ?
O3 W3 O20 W4 57.5(14) . . . . ?
O3 W3 O13 W2 -105.4(18) . . . 2_766 ?
O3 W3 O17 W5 20(2) . . . 2_766 ?
N1 C1 C20 C16 175.1(16) . . . . ?
N1 C1 C2 C12 -172.3(18) . . . . ?
N6 C14 C11 C15 176.7(16) . . . . ?
N6 C14 C17 C3 -176.9(16) . . . . ?
O10 W3 O20 W4 155.4(13) . . . . ?
O10 W3 O13 W2 157.0(17) . . . 2_766 ?
O10 W3 O17 W5 -157.0(10) . . . 2_766 ?
C1 N1 C21 O4 9(3) . . . . ?
C1 N1 C21 C6 -172.1(16) . . . . ?
N3 C4 C6 N2 -1(2) . . . . ?
N3 C4 C6 C21 177.3(18) . . . . ?
C4 N3 C8 N2 -2(2) . . . . ?
C4 C6 C21 O4 -177.7(19) . . . . ?
C4 C6 C21 N1 3(3) . . . . ?
N4 C7 C9 O2 7(2) . . . . ?
N4 C7 C9 N6 -169.6(15) . . . . ?
N4 C7 C19 N5 3(2) . . . . ?
C6 N2 C8 N3 1.5(19) . . . . ?
O16 W1 O18 W5 158.5(13) . . . . ?
O16 W1 O22 W4 -152.4(12) . . . . ?
O16 W1 O7 W6 -155.5(13) . . . . ?
C8 N2 C6 C4 -0.3(19) . . . . ?
C8 N2 C6 C21 -179.0(14) . . . . ?
C8 N3 C4 C6 1.8(19) . . . . ?
O18 W1 O22 W4 107.3(13) . . . . ?
O18 W1 O7 W6 -54.9(13) . . . . ?
C10 C3 C17 C14 0(3) . . . . ?
O20 W4 O22 W1 52.8(12) . . . . ?
O20 W4 O24 W2 24(2) . . . . ?
O20 W3 O13 W2 -38(3) . . . 2_766 ?
O20 W3 O17 W5 101.4(10) . . . 2_766 ?
C12 C18 C13 O14 -24(3) . . . . ?
C12 C18 C13 C10 163.2(17) . . . . ?
C14 N6 C9 O2 5(3) . . . . ?
C14 N6 C9 C7 -179.2(15) . . . . ?
C14 C11 C15 C10 1(3) . . . . ?
C16 C18 C13 O14 154(2) . . . . ?
C16 C18 C13 C10 -19(3) . . . . ?
O22 W1 O18 W5 -101.8(14) . . . . ?
O22 W1 O7 W6 21(2) . . . . ?
O22 W4 O24 W2 103.6(11) . . . . ?
C18 C12 C2 C1 -5(3) . . . . ?
C18 C16 C20 C1 -1(3) . . . . ?
C20 C1 C2 C12 5(3) . . . . ?
C20 C16 C18 C12 1(3) . . . . ?
C20 C16 C18 C13 -177.2(18) . . . . ?
C21 N1 C1 C20 37(3) . . . . ?
C21 N1 C1 C2 -145.4(19) . . . . ?
C11 C14 C17 C3 9(3) . . . . ?
O24 W4 O22 W1 -105.2(12) . . . . ?
O24 W2 O5 Co1 -55(3) . . . . ?
C3 C10 C13 O14 145.2(19) . . . . ?
C3 C10 C13 C18 -42(2) . . . . ?
C3 C10 C15 C11 7(2) . . . . ?
C13 C10 C3 C17 175.4(17) . . . . ?
C13 C10 C15 C11 -175.9(17) . . . . ?
O26 W6 O8 W5 -152.3(13) . . . . ?
C7 N4 C5 N5 1(2) . . . . ?
C15 C10 C3 C17 -7(2) . . . . ?
C15 C10 C13 O14 -32(3) . . . . ?
C15 C10 C13 C18 140.8(18) . . . . ?
O13 W3 O20 W4 -10(3) . . . . ?
O13 W3 O17 W5 -56.1(12) . . . 2_766 ?
O13 W2 O5 Co1 127(3) 2_766 . . . ?
O7 W1 O18 W5 57.0(14) . . . . ?
O7 W1 O22 W4 31(2) . . . . ?
O7 W6 O8 W5 -50.9(14) . . . . ?
C2 C1 C20 C16 -2(3) . . . . ?
C2 C12 C18 C16 2(3) . . . . ?
C2 C12 C18 C13 -179.8(19) . . . . ?
O15 W4 O22 W1 152.6(13) . . . . ?
O15 W4 O24 W2 -155.6(11) . . . . ?
C17 C14 C11 C15 -9(3) . . . . ?
O8 W5 O18 W1 -57.3(13) . . . . ?
C9 N6 C14 C11 -62(2) . . . . ?
C9 N6 C14 C17 124.1(18) . . . . ?
C9 C7 C19 N5 175.9(19) . . . . ?
O17 W3 O20 W4 -102.9(14) . . . . ?
O17 W3 O13 W2 55.5(18) . . . 2_766 ?
O17 W5 O18 W1 16(3) 2_766 . . . ?
O9 W2 O5 Co1 -143(3) . . . . ?
O9 W5 O18 W1 101.3(13) . . . . ?
C19 C7 C9 O2 -166(2) . . . . ?
C19 C7 C9 N6 18(3) . . . . ?
C19 N5 C5 N4 1(2) . . . . ?
O19 W4 O22 W1 -24(2) . . . . ?
O19 W4 O24 W2 -55.8(12) . . . . ?
O19 W6 O8 W5 107.6(14) 2_766 . . . ?
O1 W6 O8 W5 24(3) . . . . ?
O1 W2 O5 Co1 36(3) 2_766 . . . ?
O21 W3 O20 W4 -38.3(14) . . . . ?
O21 W3 O13 W2 -5.9(15) . . . 2_766 ?
O21 W3 O17 W5 4.3(9) . . . 2_766 ?
O21 W2 O5 Co1 169(2) 2_766 . . . ?
O21 W5 O18 W1 37.6(14) 2_766 . . . ?
O21 Si1 O11 W1 -119.2(13) 2_766 . . 2_766 ?
O21 Si1 O11 W1 60.8(13) . . . 2_766 ?
O21 Si1 O11 W4 -66.7(12) . . . 2_766 ?
O21 Si1 O11 W4 113.3(12) 2_766 . . 2_766 ?
O21 Si1 O11 W3 1.8(8) 2_766 . . 2_766 ?
O21 Si1 O11 W3 -178.2(8) . . . 2_766 ?
O21 Si1 O23 W4 -114.6(11) 2_766 . . . ?
O21 Si1 O23 W4 65.4(11) . . . . ?
O21 Si1 O23 W6 -65.2(12) . . . 2_766 ?
O21 Si1 O23 W6 114.8(12) 2_766 . . 2_766 ?
O21 Si1 O23 W2 -0.7(8) 2_766 . . . ?
O21 Si1 O23 W2 179.3(8) . . . . ?
O21 Si1 O6 W1 121.2(12) 2_766 . . . ?
O21 Si1 O6 W1 -58.8(12) . . . . ?
O21 Si1 O6 W6 -109.7(11) 2_766 . . . ?
O21 Si1 O6 W6 70.3(11) . . . . ?
O21 Si1 O6 W5 -177.6(9) . . . . ?
O21 Si1 O6 W5 2.4(9) 2_766 . . . ?
O21 Si1 O6 O11 -59.1(11) . . . 2_766 ?
O21 Si1 O6 O11 120.9(11) 2_766 . . 2_766 ?
O21 Si1 O6 O23 68.9(10) . . . 2_766 ?
O21 Si1 O6 O23 -111.1(10) 2_766 . . 2_766 ?
C5 N4 C7 C9 -176.9(16) . . . . ?
C5 N4 C7 C19 -2(2) . . . . ?
C5 N5 C19 C7 -3(2) . . . . ?
O11 W1 O18 W5 -38.2(14) 2_766 . . . ?
O11 W1 O22 W4 10.2(11) 2_766 . . . ?
O11 W1 O7 W6 39.8(13) 2_766 . . . ?
O11 W4 O22 W1 -10.0(11) 2_766 . . . ?
O11 W4 O24 W2 41.9(11) 2_766 . . . ?
O11 W3 O20 W4 -2.6(12) 2_766 . . . ?
O11 W3 O13 W2 -44.3(18) 2_766 . . 2_766 ?
O11 W3 O17 W5 37.3(11) 2_766 . . 2_766 ?
O11 Si1 O21 W3 -177.9(10) . . . . ?
O11 Si1 O21 W3 2.1(10) 2_766 . . . ?
O11 Si1 O21 W2 62.1(11) . . . 2_766 ?
O11 Si1 O21 W2 -117.9(11) 2_766 . . 2_766 ?
O11 Si1 O21 W5 -52.2(12) . . . 2_766 ?
O11 Si1 O21 W5 127.8(12) 2_766 . . 2_766 ?
O11 Si1 O23 W4 1.4(10) 2_766 . . . ?
O11 Si1 O23 W4 -178.6(10) . . . . ?
O11 Si1 O23 W6 -129.2(14) 2_766 . . 2_766 ?
O11 Si1 O23 W6 50.8(14) . . . 2_766 ?
O11 Si1 O23 W2 -64.7(11) . . . . ?
O11 Si1 O23 W2 115.3(11) 2_766 . . . ?
O11 Si1 O6 W1 -179.7(10) . . . . ?
O11 Si1 O6 W1 0.3(10) 2_766 . . . ?
O11 Si1 O6 W6 129.4(13) 2_766 . . . ?
O11 Si1 O6 W6 -50.6(13) . . . . ?
O11 Si1 O6 W5 61.5(13) . . . . ?
O11 Si1 O6 W5 -118.5(13) 2_766 . . . ?
O11 Si1 O6 O11 180.000(1) . . . 2_766 ?
O11 Si1 O6 O23 -52.0(11) . . . 2_766 ?
O11 Si1 O6 O23 128.0(11) 2_766 . . 2_766 ?
O23 W4 O22 W1 -39.7(12) . . . . ?
O23 W4 O24 W2 5.3(9) . . . . ?
O23 W6 O8 W5 43.9(14) 2_766 . . . ?
O23 W2 O5 Co1 -9(4) . . . . ?
O23 Si1 O21 W3 -60.7(11) . . . . ?
O23 Si1 O21 W3 119.3(11) 2_766 . . . ?
O23 Si1 O21 W2 179.3(9) . . . 2_766 ?
O23 Si1 O21 W2 -0.7(9) 2_766 . . 2_766 ?
O23 Si1 O21 W5 65.1(11) . . . 2_766 ?
O23 Si1 O21 W5 -114.9(11) 2_766 . . 2_766 ?
O23 Si1 O11 W1 128.9(14) 2_766 . . 2_766 ?
O23 Si1 O11 W1 -51.1(14) . . . 2_766 ?
O23 Si1 O11 W4 1.3(9) 2_766 . . 2_766 ?
O23 Si1 O11 W4 -178.7(9) . . . 2_766 ?
O23 Si1 O11 W3 69.8(11) . . . 2_766 ?
O23 Si1 O11 W3 -110.2(11) 2_766 . . 2_766 ?
O23 Si1 O6 W1 -127.7(13) 2_766 . . . ?
O23 Si1 O6 W1 52.3(13) . . . . ?
O23 Si1 O6 W6 1.4(9) 2_766 . . . ?
O23 Si1 O6 W6 -178.6(9) . . . . ?
O23 Si1 O6 W5 -66.5(12) . . . . ?
O23 Si1 O6 W5 113.5(12) 2_766 . . . ?
O23 Si1 O6 O11 52.0(11) . . . 2_766 ?
O23 Si1 O6 O11 -128.0(11) 2_766 . . 2_766 ?
O23 Si1 O6 O23 179.999(1) . . . 2_766 ?
O6 W1 O18 W5 -4.8(11) . . . . ?
O6 W1 O22 W4 40.8(12) . . . . ?
O6 W1 O7 W6 10.1(11) . . . . ?
O6 W6 O8 W5 7.3(12) . . . . ?
O6 W5 O18 W1 4.6(11) . . . . ?
O6 Si1 O21 W3 56.8(12) . . . . ?
O6 Si1 O21 W3 -123.2(12) 2_766 . . . ?
O6 Si1 O21 W2 -63.2(11) . . . 2_766 ?
O6 Si1 O21 W2 116.8(11) 2_766 . . 2_766 ?
O6 Si1 O21 W5 -177.4(9) . . . 2_766 ?
O6 Si1 O21 W5 2.6(9) 2_766 . . 2_766 ?
O6 Si1 O11 W1 0.3(10) 2_766 . . 2_766 ?
O6 Si1 O11 W1 -179.7(10) . . . 2_766 ?
O6 Si1 O11 W4 52.7(14) . . . 2_766 ?
O6 Si1 O11 W4 -127.3(14) 2_766 . . 2_766 ?
O6 Si1 O11 W3 121.2(12) 2_766 . . 2_766 ?
O6 Si1 O11 W3 -58.8(12) . . . 2_766 ?
O6 Si1 O23 W4 132.1(13) 2_766 . . . ?
O6 Si1 O23 W4 -47.9(13) . . . . ?
O6 Si1 O23 W6 1.5(10) 2_766 . . 2_766 ?
O6 Si1 O23 W6 -178.5(10) . . . 2_766 ?
O6 Si1 O23 W2 66.0(11) . . . . ?
O6 Si1 O23 W2 -114.0(11) 2_766 . . . ?
O25 W5 O18 W1 -157.4(13) . . . . ?

loop_
_smtbx_masks_void_nr
_smtbx_masks_void_average_x
_smtbx_masks_void_average_y
_smtbx_masks_void_average_z
_smtbx_masks_void_volume
_smtbx_masks_void_count_electrons
_smtbx_masks_void_content
1 0.000 0.000 0.500 292.3 48.0 '5 H2O'
